data_7050025
loop_
_publ_author_name
'Katsuhira Yoshida'
'Yousuke Ooyama'

_publ_section_title
;
Heterocyclic quinol-type fluorophores. Part 4.
Dramatic solid-state fluorescence enhancement behaviour of
imidazoanthraquinol-type clathrate hosts upon inclusion of various kinds
of organic solvent molecules
;
_journal_name_full 'New J.Chem.(Nouv.J.Chim.)'
_journal_year 2005
_chemical_formula_sum 'C26 H25 N3 O2'
_chemical_formula_weight 411.50
_space_group_IT_number 14
_symmetry_cell_setting monoclinic
_symmetry_space_group_name_Hall '-P 2ybc'
_symmetry_space_group_name_H-M 'P 1 21/c 1'
_cell_angle_alpha 90
_cell_angle_beta 113.97(1)
_cell_angle_gamma 90
_cell_formula_units_Z 4
_cell_length_a 11.111(2)
_cell_length_b 16.954(2)
_cell_length_c 12.318(2)
_cell_measurement_reflns_used 25
_cell_measurement_temperature 296.2
_cell_measurement_theta_max 15.0
_cell_measurement_theta_min 11.9
_cell_volume 2120.3(5)
_diffrn_measured_fraction_theta_full 0.9987
_diffrn_measured_fraction_theta_max 0.9987
_diffrn_measurement_device_type 'Rigaku AFC7S'
_diffrn_measurement_method \w-2\q
_diffrn_orient_matrix_UB_11 -0.00200
_diffrn_orient_matrix_UB_12 -0.04201
_diffrn_orient_matrix_UB_13 -0.05769
_diffrn_orient_matrix_UB_21 -0.09728
_diffrn_orient_matrix_UB_22 0.00726
_diffrn_orient_matrix_UB_23 -0.04347
_diffrn_orient_matrix_UB_31 0.01528
_diffrn_orient_matrix_UB_32 0.04076
_diffrn_orient_matrix_UB_33 -0.05172
_diffrn_radiation_detector 'scintillation counter'
_diffrn_radiation_monochromator graphite
_diffrn_radiation_source 'Rigaku sealed tube'
_diffrn_radiation_type 'Mo K\a'
_diffrn_radiation_wavelength 0.7107
_diffrn_reflns_av_R_equivalents 0.020
_diffrn_reflns_limit_h_max 13
_diffrn_reflns_limit_h_min 0
_diffrn_reflns_limit_k_max 20
_diffrn_reflns_limit_k_min 0
_diffrn_reflns_limit_l_max 13
_diffrn_reflns_limit_l_min -14
_diffrn_reflns_number 3936
_diffrn_reflns_theta_full 25.00
_diffrn_reflns_theta_max 25.00
_diffrn_standards_decay_% 0.34
_diffrn_standards_interval_count 150
_diffrn_standards_number 3
_exptl_absorpt_coefficient_mu 0.083
_exptl_absorpt_correction_T_max 0.999
_exptl_absorpt_correction_T_min 0.968
_exptl_absorpt_correction_type psi-scan
_exptl_absorpt_process_details '(North, Phillips & Mathews, 1968)'
_exptl_crystal_colour yellow
_exptl_crystal_density_diffrn 1.289
_exptl_crystal_density_meas ?
_exptl_crystal_density_method 'not measured'
_exptl_crystal_description prismatic
_exptl_crystal_size_max 0.450
_exptl_crystal_size_mid 0.450
_exptl_crystal_size_min 0.250
_exptl_crystal_size_rad ?
_refine_diff_density_max 0.96
_refine_diff_density_min -0.68
_refine_ls_abs_structure_details ?
_refine_ls_abs_structure_Flack ?
_refine_ls_extinction_coef 0.003(2)
_refine_ls_extinction_method 'Zachariasen(1967) type 2 Gaussian isotropic'
_refine_ls_goodness_of_fit_ref 1.901
_refine_ls_hydrogen_treatment ?
_refine_ls_matrix_type full
_refine_ls_number_parameters 342
_refine_ls_number_reflns 3735
_refine_ls_R_factor_all 0.1687
_refine_ls_R_factor_gt 0.0827
_refine_ls_shift/su_max 0.0390
_refine_ls_structure_factor_coef Fsqd
_refine_ls_weighting_details 'w = 1/[\s^2^(Fo^2^) + (0.04000(Max(Fo^2^,0) + 2Fc^2^)/3)^2^]'
_refine_ls_weighting_scheme calc
_refine_ls_wR_factor_gt 0.2003
_refine_ls_wR_factor_ref 0.2174
_reflns_number_gt 1866
_reflns_number_total 3735
_reflns_threshold_expression >2sigma(I)
_cod_depositor_comments
;
The following automatic conversions were performed:
'_refine_ls_matrix_type' value 'Full' changed to 'full' according to
'/home/saulius/struct/CIF-dictionaries/cif_core.dic' dictionary named
'cif_core.dic' version 2.4.1 from 2010-06-29.

Automatic conversion script
Id: cif_fix_enum 1527 2010-12-29 10:47:43Z saulius 
;
_cod_original_sg_symbol_H-M 'P 21/c'
_cod_database_code 7050025

loop_
_symmetry_equiv_pos_as_xyz
x,y,z
-x,1/2+y,1/2-z
-x,-y,-z
x,1/2-y,1/2+z

loop_
_atom_site_label
_atom_site_type_symbol
_atom_site_fract_x
_atom_site_fract_y
_atom_site_fract_z
_atom_site_U_iso_or_equiv
_atom_site_adp_type
_atom_site_occupancy
_atom_site_calc_flag
_atom_site_refinement_flags
_atom_site_disorder_assembly
_atom_site_disorder_group
O(1) O -0.4766(2) -0.1850(1) -1.0075(2) 0.0637(8) Uani 1.00 d . . .
O(2) O -0.9893(2) -0.1378(2) -1.0879(3) 0.110(1) Uani 1.00 d . . .
N(1) N -0.4107(3) -0.0528(2) -0.8461(2) 0.0534(7) Uani 1.00 d . . .
N(2) N -0.4740(3) 0.0635(1) -0.8032(2) 0.0590(8) Uani 1.00 d . . .
N(3) N 0.1562(4) 0.1080(3) -0.5290(4) 0.151(2) Uani 1.00 d . . .
C(1) C -0.5910(3) -0.1924(2) -0.9811(3) 0.0561(9) Uani 1.00 d . . .
C(2) C -0.6985(3) -0.2385(2) -1.0788(3) 0.0617(9) Uani 1.00 d . . .
C(3) C -0.6642(4) -0.3050(2) -1.1273(3) 0.076(1) Uani 1.00 d . . .
C(4) C -0.7598(5) -0.3489(3) -1.2121(4) 0.089(1) Uani 1.00 d . . .
C(5) C -0.8915(5) -0.3294(3) -1.2523(4) 0.094(1) Uani 1.00 d . . .
C(6) C -0.9271(4) -0.2647(3) -1.2037(4) 0.084(1) Uani 1.00 d . . .
C(7) C -0.8305(3) -0.2192(2) -1.1155(3) 0.068(1) Uani 1.00 d . . .
C(8) C -0.8721(3) -0.1488(2) -1.0691(3) 0.071(1) Uani 1.00 d . . .
C(9) C -0.7683(3) -0.0923(2) -0.9977(3) 0.0606(9) Uani 1.00 d . . .
C(10) C -0.8069(4) -0.0181(2) -0.9694(3) 0.067(1) Uani 1.00 d . . .
C(11) C -0.7173(4) 0.0372(2) -0.9068(4) 0.068(1) Uani 1.00 d . . .
C(12) C -0.5842(3) 0.0188(2) -0.8692(3) 0.0556(9) Uani 1.00 d . . .
C(13) C -0.5463(3) -0.0543(2) -0.8971(3) 0.0497(8) Uani 1.00 d . . .
C(14) C -0.6358(3) -0.1118(2) -0.9611(3) 0.0524(8) Uani 1.00 d . . .
C(15) C -0.3726(3) 0.0183(2) -0.7910(3) 0.0540(8) Uani 1.00 d . . .
C(16) C -0.2338(3) 0.0404(2) -0.7239(3) 0.0578(9) Uani 1.00 d . . .
C(17) C -0.2025(4) 0.1036(2) -0.6451(3) 0.067(1) Uani 1.00 d . . .
C(18) C -0.0748(4) 0.1259(2) -0.5813(4) 0.079(1) Uani 1.00 d . . .
C(19) C 0.0297(4) 0.0866(2) -0.5937(4) 0.087(1) Uani 1.00 d . . .
C(20) C -0.0036(4) 0.0226(2) -0.6734(4) 0.084(1) Uani 1.00 d . . .
C(21) C -0.1308(4) 0.0001(2) -0.7349(3) 0.066(1) Uani 1.00 d . . .
C(22) C 0.1977(5) 0.1636(4) -0.4201(6) 0.133(2) Uani 1.00 d . . .
C(23) C 0.1959(5) 0.2368(3) -0.4693(7) 0.172(3) Uani 1.00 d . . .
C(24) C 0.2753(6) 0.0599(5) -0.5336(7) 0.237(4) Uani 1.00 d . . .
C(25) C 0.3060(9) 0.0851(6) -0.6260(9) 0.327(7) Uani 1.00 d . . .
C(26) C -0.5438(4) -0.2392(2) -0.8653(4) 0.064(1) Uani 1.00 d . . .
H(1) H -0.507(4) -0.158(3) -1.074(4) 0.12(1) Uiso 1.00 calc . . .
H(2) H -0.368(3) -0.090(2) -0.853(3) 0.07(1) Uiso 1.00 calc . . .
H(3) H -0.571(3) -0.325(2) -1.102(3) 0.08(1) Uiso 1.00 calc . . .
H(4) H -0.741(3) -0.392(2) -1.245(3) 0.061(9) Uiso 1.00 calc . . .
H(5) H -0.953(4) -0.361(2) -1.329(4) 0.13(1) Uiso 1.00 calc . . .
H(6) H -1.021(4) -0.246(2) -1.232(3) 0.10(1) Uiso 1.00 calc . . .
H(7) H -0.899(3) -0.004(2) -1.006(3) 0.08(1) Uiso 1.00 calc . . .
H(8) H -0.739(3) 0.088(2) -0.892(3) 0.064(9) Uiso 1.00 calc . . .
H(9) H -0.269(3) 0.131(2) -0.638(2) 0.053(9) Uiso 1.00 calc . . .
H(10) H -0.061(3) 0.173(2) -0.527(3) 0.074(10) Uiso 1.00 calc . . .
H(11) H 0.065(3) -0.006(2) -0.688(3) 0.075(10) Uiso 1.00 calc . . .
H(12) H -0.153(4) -0.045(2) -0.785(3) 0.10(1) Uiso 1.00 calc . . .
H(13) H 0.1366 0.1611 -0.3840 0.1612 Uiso 1.00 calc . . .
H(14) H 0.2833 0.1510 -0.3627 0.1612 Uiso 1.00 calc . . .
H(15) H 0.2427 0.2347 -0.5185 0.2060 Uiso 1.00 calc . . .
H(16) H 0.2364 0.2742 -0.4074 0.2060 Uiso 1.00 calc . . .
H(17) H 0.1073 0.2521 -0.5148 0.2060 Uiso 1.00 calc . . .
H(18) H 0.2519 0.0053 -0.5439 0.2753 Uiso 1.00 calc . . .
H(19) H 0.3495 0.0663 -0.4599 0.2753 Uiso 1.00 calc . . .
H(20) H 0.3299 0.1389 -0.6147 0.3965 Uiso 1.00 calc . . .
H(21) H 0.2329 0.0776 -0.6986 0.3965 Uiso 1.00 calc . . .
H(22) H 0.3789 0.0548 -0.6253 0.3965 Uiso 1.00 calc . . .
H(23) H -0.470(4) -0.215(2) -0.803(3) 0.10(1) Uiso 1.00 calc . . .
H(24) H -0.618(3) -0.239(2) -0.837(3) 0.075(10) Uiso 1.00 calc . . .
H(25) H -0.527(3) -0.296(2) -0.878(3) 0.10(1) Uiso 1.00 calc . . .

loop_
_atom_type_symbol
_atom_type_description
_atom_type_scat_dispersion_real
_atom_type_scat_dispersion_imag
_atom_type_scat_source
C C 0.0033 0.0002 'International Tables Vol C Tables 4.2.6.8 and 6.1.1.1'
H H 0.0000 0.0000 'International Tables Vol C Table 6.1.1.2'
N N 0.0061 0.0033 'International Tables Vol C Tables 4.2.6.8 and 6.1.1.1'
O O 0.0106 0.0060 'International Tables Vol C Tables 4.2.6.8 and 6.1.1.1'

_journal_paper_doi 10.1039/b411591k
